data_4083944
loop_
_publ_author_name
'de Pater, Jeroen. J. M.'
'Maljaars, C. Elizabeth P.'
'de Wolf, Elwin'
'Lutz, Martin'
'Spek, Anthony L.'
'Deelman, Berth-Jan'
'Elsevier, Cornelis J.'
'van Koten, Gerard'

_publ_section_title
;
 (Perfluoro)alkylsilyl-Substituted
 2-[Bis(4-aryl)phosphino]pyridines:&#x00A0; Synthesis and Comparison of
 Their Palladium Complexes in Methoxycarbonylation of Phenylacetylene in
 Regular Solvents and Supercritical CO2
;
_journal_issue 22
_journal_name_full Organometallics
_journal_page_first 5299
_journal_paper_doi 10.1021/om050479+
_journal_volume 24
_journal_year 2005
_chemical_formula_moiety 'C34 H24 Br4 Cl2 N2 P2 Pd'
_chemical_formula_sum 'C34 H24 Br4 Cl2 N2 P2 Pd'
_chemical_formula_weight 1019.43
_chemical_name_systematic
; 
 ? 
;
_space_group_IT_number 14
_symmetry_cell_setting monoclinic
_symmetry_space_group_name_Hall '-P 2ybc'
_symmetry_space_group_name_H-M 'P 1 21/c 1'
_atom_sites_solution_hydrogens geom
_atom_sites_solution_primary direct
_atom_sites_solution_secondary difmap
_audit_creation_method SHELXL-97
_cell_angle_alpha 90.00
_cell_angle_beta 117.1114(4)
_cell_angle_gamma 90.00
_cell_formula_units_Z 2
_cell_length_a 13.5697(1)
_cell_length_b 7.5837(1)
_cell_length_c 19.7320(2)
_cell_measurement_temperature 150(2)
_cell_volume 1807.47(3)
_computing_cell_refinement HKL2000
_computing_data_collection 'Nonius COLLECT'
_computing_data_reduction 'HKL2000, Sortav'
_computing_structure_refinement 'SHELXL-97 (Sheldrick, 1997)'
_computing_structure_solution 'SHELXS-86 (Sheldrick, 1986)'
_diffrn_ambient_temperature 150(2)
_diffrn_measured_fraction_theta_full 0.999
_diffrn_measured_fraction_theta_max 0.999
_diffrn_measurement_device_type 'Nonius KappaCCD'
_diffrn_radiation_monochromator graphite
_diffrn_radiation_source 'rotating anode'
_diffrn_radiation_type MoK\a
_diffrn_radiation_wavelength 0.71073
_diffrn_reflns_av_R_equivalents 0.0444
_diffrn_reflns_av_sigmaI/netI 0.0278
_diffrn_reflns_limit_h_max 15
_diffrn_reflns_limit_h_min -17
_diffrn_reflns_limit_k_max 9
_diffrn_reflns_limit_k_min 0
_diffrn_reflns_limit_l_max 25
_diffrn_reflns_limit_l_min 0
_diffrn_reflns_number 32263
_diffrn_reflns_theta_full 27.49
_diffrn_reflns_theta_max 27.49
_diffrn_reflns_theta_min 1.69
_exptl_absorpt_coefficient_mu 5.199
_exptl_absorpt_correction_T_max 0.46
_exptl_absorpt_correction_T_min 0.42
_exptl_absorpt_correction_type multi-scan
_exptl_crystal_colour yellow
_exptl_crystal_density_diffrn 1.873
_exptl_crystal_density_method 'not measured'
_exptl_crystal_description cube
_exptl_crystal_F_000 984
_exptl_crystal_size_max 0.15
_exptl_crystal_size_mid 0.15
_exptl_crystal_size_min 0.15
_refine_diff_density_max 1.482
_refine_diff_density_min -1.511
_refine_diff_density_rms 0.091
_refine_ls_extinction_method none
_refine_ls_goodness_of_fit_ref 1.077
_refine_ls_hydrogen_treatment constr
_refine_ls_matrix_type full
_refine_ls_number_parameters 295
_refine_ls_number_reflns 4151
_refine_ls_number_restraints 138
_refine_ls_restrained_S_all 1.105
_refine_ls_R_factor_all 0.0509
_refine_ls_R_factor_gt 0.0393
_refine_ls_shift/su_max 0.002
_refine_ls_shift/su_mean 0.000
_refine_ls_structure_factor_coef Fsqd
_refine_ls_weighting_details 'calc w=1/[\s^2^(Fo^2^)+(0.0372P)^2^+4.0289P] where P=(Fo^2^+2Fc^2^)/3'
_refine_ls_weighting_scheme calc
_refine_ls_wR_factor_gt 0.0928
_refine_ls_wR_factor_ref 0.1000
_reflns_number_gt 3377
_reflns_number_total 4151
_reflns_threshold_expression I>2\s(I)
_cod_data_source_file om050479%2Bsi20050812_095253.cif
_cod_data_source_block s2976a
_cod_original_sg_symbol_H-M 'P 21/c'
_cod_database_code 4083944

loop_
_symmetry_equiv_pos_as_xyz
'x, y, z'
'-x, y+1/2, -z+1/2'
'-x, -y, -z'
'x, -y-1/2, z-1/2'

loop_
_atom_site_label
_atom_site_type_symbol
_atom_site_fract_x
_atom_site_fract_y
_atom_site_fract_z
_atom_site_U_iso_or_equiv
_atom_site_adp_type
_atom_site_occupancy
_atom_site_symmetry_multiplicity
_atom_site_calc_flag
_atom_site_refinement_flags
_atom_site_disorder_assembly
_atom_site_disorder_group
Pd1 Pd 0.0000 0.0000 0.0000 0.02418(10) Uani 1 2 d S . .
Br1A Br 0.30413(17) 0.67407(17) 0.31317(7) 0.0999(6) Uani 0.499 1 d PDU A 1
Br1B Br 0.35084(10) 0.7426(2) 0.27792(10) 0.0944(5) Uani 0.501 1 d PDU A 2
Br2A Br 0.57019(15) -0.4031(3) 0.12396(12) 0.0952(6) Uani 0.499 1 d PDU B 3
Br2B Br 0.54815(13) -0.4268(2) 0.08084(10) 0.0668(4) Uani 0.501 1 d PDU B 4
Cl1 Cl 0.05588(9) 0.00529(13) 0.12801(5) 0.0427(2) Uani 1 1 d . . .
P1 P 0.16254(7) 0.14409(11) 0.02085(5) 0.02829(19) Uani 1 1 d . . .
N1 N 0.1203(3) 0.4453(5) -0.0594(2) 0.0469(8) Uani 1 1 d . . .
C1 C 0.2142(3) 0.2948(5) 0.1013(2) 0.0375(8) Uani 1 1 d . . .
C2A C 0.3114(11) 0.2766(13) 0.1707(7) 0.047(3) Uani 0.499 1 d PDU A 1
H2A H 0.3597 0.1818 0.1751 0.056 Uiso 0.499 1 calc PR A 1
C3A C 0.3418(7) 0.3876(11) 0.2333(5) 0.053(2) Uani 0.499 1 d PDU A 1
H3A H 0.4111 0.3742 0.2771 0.063 Uiso 0.499 1 calc PR A 1
C4A C 0.2684(7) 0.5175(9) 0.2299(5) 0.047(2) Uani 0.499 1 d PDU A 1
C5A C 0.1667(9) 0.540(2) 0.1668(7) 0.044(3) Uani 0.499 1 d PDU A 1
H5A H 0.1155 0.6273 0.1657 0.052 Uiso 0.499 1 calc PR A 1
C2B C 0.3276(11) 0.2889(14) 0.1536(6) 0.050(3) Uani 0.501 1 d PDU A 2
H2B H 0.3741 0.1963 0.1527 0.060 Uiso 0.501 1 calc PR A 2
C3B C 0.3681(7) 0.4254(12) 0.2065(5) 0.057(3) Uani 0.501 1 d PDU A 2
H3B H 0.4441 0.4289 0.2426 0.069 Uiso 0.501 1 calc PR A 2
C4B C 0.2967(7) 0.5553(11) 0.2059(4) 0.053(2) Uani 0.501 1 d PDU A 2
C5B C 0.1853(8) 0.554(2) 0.1541(7) 0.043(3) Uani 0.501 1 d PDU A 2
H5B H 0.1387 0.6465 0.1550 0.051 Uiso 0.501 1 calc PR A 2
C6 C 0.1424(3) 0.4245(5) 0.1025(2) 0.0380(8) Uani 1 1 d . A .
H6A H 0.0732 0.4381 0.0585 0.046 Uiso 0.499 1 calc PR C 1
H6B H 0.0657 0.4214 0.0680 0.046 Uiso 0.501 1 calc PR C 2
C7 C 0.2725(3) -0.0115(5) 0.0381(2) 0.0325(7) Uani 1 1 d . . .
C8A C 0.3783(14) 0.0474(19) 0.0535(7) 0.042(3) Uani 0.499 1 d PDU B 3
H8A H 0.3900 0.1685 0.0471 0.051 Uiso 0.499 1 calc PR B 3
C9A C 0.4647(11) -0.0685(16) 0.0776(6) 0.058(4) Uani 0.499 1 d PDU B 3
H9A H 0.5358 -0.0291 0.0858 0.070 Uiso 0.499 1 calc PR B 3
C10A C 0.4490(8) -0.2403(15) 0.0900(3) 0.046(3) Uani 0.499 1 d PDU B 3
C11A C 0.3496(10) -0.302(2) 0.0792(7) 0.054(3) Uani 0.499 1 d PDU B 3
H11A H 0.3418 -0.4191 0.0928 0.065 Uiso 0.499 1 calc PR B 3
C8B C 0.3725(18) 0.030(2) 0.0378(7) 0.068(6) Uani 0.501 1 d PDU B 4
H8B H 0.3835 0.1479 0.0261 0.081 Uiso 0.501 1 calc PR B 4
C9B C 0.4558(10) -0.0899(14) 0.0536(6) 0.043(3) Uani 0.501 1 d PDU B 4
H9B H 0.5267 -0.0536 0.0603 0.051 Uiso 0.501 1 calc PR B 4
C10B C 0.4335(7) -0.2624(12) 0.0592(3) 0.0316(18) Uani 0.501 1 d PDU B 4
C11B C 0.3321(9) -0.3126(19) 0.0495(7) 0.052(3) Uani 0.501 1 d PDU B 4
H11B H 0.3128 -0.4340 0.0446 0.062 Uiso 0.501 1 calc PR B 4
C12 C 0.2564(4) -0.1859(6) 0.0467(3) 0.0557(12) Uani 1 1 d . B .
H12A H 0.1838 -0.2301 0.0311 0.067 Uiso 0.499 1 calc PR D 3
H12B H 0.1923 -0.2214 0.0508 0.067 Uiso 0.501 1 calc PR D 4
C13 C 0.1519(3) 0.2796(5) -0.0595(2) 0.0358(8) Uani 1 1 d . . .
C14 C 0.1662(4) 0.2067(6) -0.1188(3) 0.0486(10) Uani 1 1 d . A .
H14 H 0.1884 0.0872 -0.1169 0.058 Uiso 1 1 calc R . .
C15 C 0.1474(4) 0.3118(7) -0.1811(3) 0.0581(12) Uani 1 1 d . . .
H15 H 0.1559 0.2657 -0.2229 0.070 Uiso 1 1 calc R A .
C16 C 0.1160(4) 0.4850(7) -0.1811(3) 0.0605(13) Uani 1 1 d . A .
H16 H 0.1035 0.5608 -0.2225 0.073 Uiso 1 1 calc R . .
C17 C 0.1030(4) 0.5459(7) -0.1201(3) 0.0618(13) Uani 1 1 d . . .
H17 H 0.0807 0.6649 -0.1208 0.074 Uiso 1 1 calc R A .

loop_
_atom_site_aniso_label
_atom_site_aniso_U_11
_atom_site_aniso_U_22
_atom_site_aniso_U_33
_atom_site_aniso_U_23
_atom_site_aniso_U_13
_atom_site_aniso_U_12
Pd1 0.02555(18) 0.02310(18) 0.02435(17) 0.00097(13) 0.01177(13) -0.00136(13)
Br1A 0.1478(14) 0.0477(7) 0.0598(7) -0.0281(5) 0.0088(8) 0.0005(8)
Br1B 0.0557(6) 0.0711(8) 0.1181(12) -0.0665(9) 0.0064(7) -0.0054(6)
Br2A 0.0537(8) 0.0966(12) 0.1254(15) 0.0064(12) 0.0323(11) 0.0410(8)
Br2B 0.0496(7) 0.0566(7) 0.0965(11) 0.0173(8) 0.0353(8) 0.0213(5)
Cl1 0.0577(6) 0.0440(5) 0.0258(4) -0.0033(4) 0.0185(4) -0.0177(4)
P1 0.0270(4) 0.0259(4) 0.0308(4) 0.0043(3) 0.0122(3) -0.0020(3)
N1 0.055(2) 0.0381(18) 0.050(2) 0.0154(15) 0.0258(17) 0.0034(16)
C1 0.0351(18) 0.0265(17) 0.041(2) 0.0003(15) 0.0085(16) -0.0041(14)
C2A 0.046(6) 0.037(5) 0.047(5) -0.008(4) 0.012(4) 0.000(4)
C3A 0.055(5) 0.041(5) 0.038(5) -0.008(4) 0.001(4) -0.009(4)
C4A 0.066(5) 0.031(4) 0.037(4) -0.012(3) 0.016(4) -0.009(4)
C5A 0.058(6) 0.032(5) 0.040(5) -0.001(4) 0.022(5) -0.001(5)
C2B 0.038(5) 0.042(5) 0.054(6) -0.018(4) 0.008(5) 0.004(4)
C3B 0.034(4) 0.054(5) 0.063(6) -0.020(5) 0.004(4) -0.002(4)
C4B 0.047(5) 0.046(5) 0.055(6) -0.023(4) 0.014(4) -0.010(4)
C5B 0.046(5) 0.033(5) 0.049(6) -0.008(4) 0.022(5) 0.000(4)
C6 0.0388(19) 0.0310(19) 0.039(2) 0.0015(15) 0.0128(17) -0.0023(15)
C7 0.0300(17) 0.0328(18) 0.0349(18) 0.0049(14) 0.0151(14) 0.0016(14)
C8A 0.028(5) 0.037(5) 0.066(6) 0.016(5) 0.025(4) 0.005(4)
C9A 0.039(5) 0.071(7) 0.071(8) 0.017(6) 0.032(5) -0.001(5)
C10A 0.038(5) 0.060(5) 0.041(5) -0.005(5) 0.017(5) 0.017(4)
C11A 0.048(6) 0.040(5) 0.062(7) -0.002(5) 0.015(5) 0.007(4)
C8B 0.057(8) 0.061(9) 0.097(9) 0.026(6) 0.045(7) -0.002(6)
C9B 0.034(5) 0.055(6) 0.049(6) 0.017(4) 0.027(4) 0.009(4)
C10B 0.031(4) 0.036(4) 0.027(4) -0.003(4) 0.012(4) 0.007(3)
C11B 0.036(5) 0.033(5) 0.083(8) 0.002(6) 0.024(5) -0.001(4)
C12 0.036(2) 0.034(2) 0.102(4) 0.008(2) 0.035(2) 0.0011(17)
C13 0.0284(17) 0.039(2) 0.041(2) 0.0121(16) 0.0168(15) -0.0017(15)
C14 0.049(2) 0.053(3) 0.054(3) 0.014(2) 0.032(2) 0.007(2)
C15 0.056(3) 0.079(3) 0.052(3) 0.019(2) 0.036(2) 0.006(2)
C16 0.059(3) 0.073(3) 0.059(3) 0.032(2) 0.035(2) 0.005(2)
C17 0.076(3) 0.050(3) 0.065(3) 0.027(2) 0.037(3) 0.010(2)

loop_
_atom_type_symbol
_atom_type_description
_atom_type_scat_dispersion_real
_atom_type_scat_dispersion_imag
_atom_type_scat_source
C C 0.0033 0.0016 'International Tables Vol C Tables 4.2.6.8 and 6.1.1.4'
H H 0.0000 0.0000 'International Tables Vol C Tables 4.2.6.8 and 6.1.1.4'
Br Br -0.2901 2.4595 'International Tables Vol C Tables 4.2.6.8 and 6.1.1.4'
Cl Cl 0.1484 0.1585 'International Tables Vol C Tables 4.2.6.8 and 6.1.1.4'
N N 0.0061 0.0033 'International Tables Vol C Tables 4.2.6.8 and 6.1.1.4'
P P 0.1023 0.0942 'International Tables Vol C Tables 4.2.6.8 and 6.1.1.4'
Pd Pd -0.9988 1.0072 'International Tables Vol C Tables 4.2.6.8 and 6.1.1.4'

loop_
_geom_angle_atom_site_label_1
_geom_angle_atom_site_label_2
_geom_angle_atom_site_label_3
_geom_angle
_geom_angle_site_symmetry_1
_geom_angle_site_symmetry_3
Cl1 Pd1 Cl1 180.0 3 .
Cl1 Pd1 P1 90.80(3) 3 .
Cl1 Pd1 P1 89.20(3) . .
Cl1 Pd1 P1 89.20(3) 3 3
Cl1 Pd1 P1 90.80(3) . 3
P1 Pd1 P1 180.0 . 3
C7 P1 C1 106.81(17) . .
C7 P1 C13 105.12(16) . .
C1 P1 C13 104.42(18) . .
C7 P1 Pd1 111.19(12) . .
C1 P1 Pd1 114.05(13) . .
C13 P1 Pd1 114.50(12) . .
C13 N1 C17 117.3(4) . .
C6 C1 C2B 123.3(5) . .
C6 C1 C2A 113.8(5) . .
C6 C1 P1 117.7(3) . .
C2B C1 P1 118.5(5) . .
C2A C1 P1 127.2(5) . .
C3A C2A C1 124.8(10) . .
C3A C2A H2A 117.6 . .
C1 C2A H2A 117.6 . .
C4A C3A C2A 118.2(8) . .
C4A C3A H3A 120.9 . .
C2A C3A H3A 120.9 . .
C3A C4A C5A 122.3(9) . .
C3A C4A Br1A 120.6(7) . .
C5A C4A Br1A 117.0(9) . .
C4A C5A C6 116.4(11) . .
C4A C5A H5A 121.8 . .
C6 C5A H5A 121.8 . .
C3B C2B C1 116.8(10) . .
C3B C2B H2B 121.6 . .
C1 C2B H2B 121.6 . .
C4B C3B C2B 119.3(8) . .
C4B C3B H3B 120.4 . .
C2B C3B H3B 120.4 . .
C3B C4B C5B 121.8(9) . .
C3B C4B Br1B 119.8(7) . .
C5B C4B Br1B 118.4(9) . .
C6 C5B C4B 121.0(11) . .
C6 C5B H5B 119.5 . .
C4B C5B H5B 119.5 . .
C5B C6 C1 117.8(6) . .
C1 C6 C5A 124.1(5) . .
C1 C6 H6A 117.9 . .
C5A C6 H6A 117.9 . .
C1 C6 H6B 121.1 . .
C12 C7 C8A 119.3(6) . .
C12 C7 C8B 115.5(7) . .
C12 C7 P1 119.5(3) . .
C8A C7 P1 120.6(5) . .
C8B C7 P1 124.8(7) . .
C9A C8A C7 120.3(12) . .
C9A C8A H8A 119.9 . .
C7 C8A H8A 119.9 . .
C10A C9A C8A 119.9(10) . .
C10A C9A H9A 120.1 . .
C8A C9A H9A 120.1 . .
C11A C10A C9A 122.0(9) . .
C11A C10A Br2A 118.0(9) . .
C9A C10A Br2A 120.0(8) . .
C10A C11A C12 118.3(11) . .
C10A C11A H11A 120.8 . .
C12 C11A H11A 120.8 . .
C9B C8B C7 123.4(14) . .
C9B C8B H8B 118.3 . .
C7 C8B H8B 118.3 . .
C10B C9B C8B 117.8(10) . .
C10B C9B H9B 121.1 . .
C8B C9B H9B 121.1 . .
C11B C10B C9B 120.6(9) . .
C11B C10B Br2B 121.8(8) . .
C9B C10B Br2B 117.6(7) . .
C10B C11B C12 119.8(10) . .
C10B C11B H11B 120.1 . .
C12 C11B H11B 120.1 . .
C7 C12 C11B 121.3(6) . .
C7 C12 C11A 119.6(6) . .
C7 C12 H12A 120.2 . .
C11A C12 H12A 120.2 . .
C7 C12 H12B 119.4 . .
C11B C12 H12B 119.4 . .
N1 C13 C14 123.3(4) . .
N1 C13 P1 115.2(3) . .
C14 C13 P1 121.3(3) . .
C13 C14 C15 118.6(4) . .
C13 C14 H14 120.7 . .
C15 C14 H14 120.7 . .
C16 C15 C14 118.5(5) . .
C16 C15 H15 120.7 . .
C14 C15 H15 120.7 . .
C17 C16 C15 118.9(4) . .
C17 C16 H16 120.5 . .
C15 C16 H16 120.5 . .
N1 C17 C16 123.3(5) . .
N1 C17 H17 118.4 . .
C16 C17 H17 118.4 . .

loop_
_geom_bond_atom_site_label_1
_geom_bond_atom_site_label_2
_geom_bond_distance
_geom_bond_site_symmetry_2
Pd1 Cl1 2.2827(8) 3
Pd1 Cl1 2.2827(8) .
Pd1 P1 2.3240(8) .
Pd1 P1 2.3240(8) 3
Br1A C4A 1.903(8) .
Br1B C4B 1.904(9) .
Br2A C10A 1.917(10) .
Br2B C10B 1.885(9) .
P1 C7 1.808(4) .
P1 C1 1.817(4) .
P1 C13 1.839(4) .
N1 C13 1.328(5) .
N1 C17 1.348(5) .
C1 C6 1.393(5) .
C1 C2B 1.409(14) .
C1 C2A 1.410(14) .
C2A C3A 1.392(9) .
C2A H2A 0.9500 .
C3A C4A 1.380(10) .
C3A H3A 0.9500 .
C4A C5A 1.385(10) .
C5A C6 1.452(17) .
C5A H5A 0.9500 .
C2B C3B 1.393(9) .
C2B H2B 0.9500 .
C3B C4B 1.379(10) .
C3B H3B 0.9500 .
C4B C5B 1.386(10) .
C5B C6 1.342(17) .
C5B H5B 0.9500 .
C6 H6A 0.9500 .
C6 H6B 0.9500 .
C7 C12 1.363(5) .
C7 C8A 1.40(2) .
C7 C8B 1.40(2) .
C8A C9A 1.366(9) .
C8A H8A 0.9500 .
C9A C10A 1.360(9) .
C9A H9A 0.9500 .
C10A C11A 1.348(9) .
C11A C12 1.430(16) .
C11A H11A 0.9500 .
C8B C9B 1.373(10) .
C8B H8B 0.9500 .
C9B C10B 1.359(9) .
C9B H9B 0.9500 .
C10B C11B 1.354(9) .
C11B C12 1.389(15) .
C11B H11B 0.9500 .
C12 H12A 0.9500 .
C12 H12B 0.9500 .
C13 C14 1.386(6) .
C14 C15 1.388(6) .
C14 H14 0.9500 .
C15 C16 1.381(7) .
C15 H15 0.9500 .
C16 C17 1.372(7) .
C16 H16 0.9500 .
C17 H17 0.9500 .

loop_
_geom_torsion_atom_site_label_1
_geom_torsion_atom_site_label_2
_geom_torsion_atom_site_label_3
_geom_torsion_atom_site_label_4
_geom_torsion
_geom_torsion_site_symmetry_1
Cl1 Pd1 P1 C7 -91.30(13) 3
Cl1 Pd1 P1 C7 88.70(13) .
Cl1 Pd1 P1 C1 147.85(13) 3
Cl1 Pd1 P1 C1 -32.15(13) .
Cl1 Pd1 P1 C13 27.64(15) 3
Cl1 Pd1 P1 C13 -152.36(15) .
C7 P1 C1 C6 -177.8(3) .
C13 P1 C1 C6 71.2(3) .
Pd1 P1 C1 C6 -54.5(3) .
C7 P1 C1 C2B 10.2(6) .
C13 P1 C1 C2B -100.9(6) .
Pd1 P1 C1 C2B 133.4(5) .
C7 P1 C1 C2A -11.3(6) .
C13 P1 C1 C2A -122.3(6) .
Pd1 P1 C1 C2A 112.0(6) .
C6 C1 C2A C3A -6.7(7) .
C2B C1 C2A C3A 116(2) .
P1 C1 C2A C3A -173.6(3) .
C1 C2A C3A C4A 4.9(7) .
C2A C3A C4A C5A 0.00(3) .
C2A C3A C4A Br1A 180.00(2) .
C3A C4A C5A C6 -2.4(8) .
Br1A C4A C5A C6 177.6(8) .
C6 C1 C2B C3B -2.5(8) .
C2A C1 C2B C3B -70(2) .
P1 C1 C2B C3B 169.1(2) .
C1 C2B C3B C4B 0.9(6) .
C2B C3B C4B C5B 0.00(3) .
C2B C3B C4B Br1B 180.00(2) .
C3B C4B C5B C6 0.6(9) .
Br1B C4B C5B C6 -179.4(9) .
C4B C5B C6 C1 -2.1(12) .
C4B C5B C6 C5A 114(3) .
C2B C1 C6 C5B 3.2(10) .
C2A C1 C6 C5B 23.2(9) .
P1 C1 C6 C5B -168.5(7) .
C2B C1 C6 C5A -16.1(10) .
C2A C1 C6 C5A 4.0(9) .
P1 C1 C6 C5A 172.2(7) .
C4A C5A C6 C5B -74(2) .
C4A C5A C6 C1 0.2(12) .
C1 P1 C7 C12 117.1(4) .
C13 P1 C7 C12 -132.4(4) .
Pd1 P1 C7 C12 -7.9(4) .
C1 P1 C7 C8A -53.8(6) .
C13 P1 C7 C8A 56.8(6) .
Pd1 P1 C7 C8A -178.8(6) .
C1 P1 C7 C8B -68.1(7) .
C13 P1 C7 C8B 42.5(7) .
Pd1 P1 C7 C8B 166.9(7) .
C12 C7 C8A C9A -0.8(8) .
C8B C7 C8A C9A -77(4) .
P1 C7 C8A C9A 170.1(2) .
C7 C8A C9A C10A -2.9(6) .
C8A C9A C10A C11A -0.01(3) .
C8A C9A C10A Br2A -179.99(2) .
C9A C10A C11A C12 6.2(8) .
Br2A C10A C11A C12 -173.8(8) .
C12 C7 C8B C9B -7.2(9) .
C8A C7 C8B C9B 103(4) .
P1 C7 C8B C9B 177.8(3) .
C7 C8B C9B C10B 9.4(7) .
C8B C9B C10B C11B 0.00(3) .
C8B C9B C10B Br2B 180.00(2) .
C9B C10B C11B C12 -11.0(8) .
Br2B C10B C11B C12 169.0(8) .
C8A C7 C12 C11B -18.0(10) .
C8B C7 C12 C11B -4.3(11) .
P1 C7 C12 C11B 171.0(7) .
C8A C7 C12 C11A 7.0(11) .
C8B C7 C12 C11A 20.7(10) .
P1 C7 C12 C11A -164.0(7) .
C10B C11B C12 C7 13.4(13) .
C10B C11B C12 C11A -79(2) .
C10A C11A C12 C7 -9.7(12) .
C10A C11A C12 C11B 91(2) .
C17 N1 C13 C14 -0.8(6) .
C17 N1 C13 P1 -175.0(3) .
C7 P1 C13 N1 -148.6(3) .
C1 P1 C13 N1 -36.3(3) .
Pd1 P1 C13 N1 89.1(3) .
C7 P1 C13 C14 37.1(4) .
C1 P1 C13 C14 149.4(3) .
Pd1 P1 C13 C14 -85.2(3) .
N1 C13 C14 C15 0.5(6) .
P1 C13 C14 C15 174.3(3) .
C13 C14 C15 C16 0.4(7) .
C14 C15 C16 C17 -0.9(8) .
C13 N1 C17 C16 0.3(7) .
C15 C16 C17 N1 0.6(8) .
